data_7219472
loop_
_publ_author_name
'Safin, Damir A.'
'Tumanov, Nikolay A.'
'Leitch, Alicea A.'
'Brusso, Jaclyn L.'
'Filinchuk, Yaroslav'
'Murugesu, Muralee'

_publ_section_title
;
 Elucidating the elusive crystal structure of
 2,4,6-tris(2-pyrimidyl)-1,3,5-triazine
;
_journal_issue 10
_journal_name_full CrystEngComm
_journal_page_first 2190
_journal_paper_doi 10.1039/C5CE00097A
_journal_volume 17
_journal_year 2015
_chemical_formula_moiety 'C5 H3 N3'
_chemical_formula_sum 'C5 H3 N3'
_chemical_formula_weight 105.10
_chemical_melting_point 313
_chemical_name_common 2-cyanopyrimidine
_chemical_name_systematic
; 
2-cyanopyrimidine
;
_space_group_IT_number 19
_symmetry_cell_setting orthorhombic
_symmetry_space_group_name_Hall 'P 2ac 2ab'
_symmetry_space_group_name_H-M 'P 21 21 21'
_audit_update_record
;
2014-07-15 deposited with the CCDC.
2015-02-04 downloaded from the CCDC.
;
_cell_angle_alpha 90.00000
_cell_angle_beta 90.00000
_cell_angle_gamma 90.00000
_cell_formula_units_Z 4
_cell_length_a 3.97105(6)
_cell_length_b 8.12770(14)
_cell_length_c 16.0709(3)
_cell_measurement_temperature 295
_cell_volume 518.696(15)
_computing_structure_refinement FULLPROF
_computing_structure_solution FOX
_diffrn_ambient_temperature 295
_diffrn_radiation_type synchrotron
_diffrn_radiation_wavelength 0.68884
_diffrn_source synchrotron
_exptl_absorpt_correction_type none
_exptl_crystal_colour colourless
_exptl_crystal_description powder
_exptl_crystal_recrystallization_method powder
_pd_char_colour colourless
_pd_instr_location ' ?'
_pd_meas_2theta_range_inc 0.007948
_pd_meas_2theta_range_max 38.99840
_pd_meas_2theta_range_min 4.50180
_pd_meas_number_of_points 4342
_pd_meas_scan_method fixed
_pd_proc_2theta_range_inc 0.007948
_pd_proc_2theta_range_max 38.9984
_pd_proc_2theta_range_min 4.5018
_pd_proc_ls_pref_orient_corr ' ?'
_pd_proc_ls_prof_R_factor 2.4096
_pd_proc_ls_prof_wR_expected 0.0932
_pd_proc_ls_prof_wR_factor 2.7353
_pd_proc_number_of_points 4342
_pd_proc_wavelength 0.688840
_pd_spec_mounting 'glass capillary'
_pd_spec_mount_mode transmission
_pd_spec_shape cylinder
_refine_ls_goodness_of_fit_all 29.33
_refine_ls_number_parameters 9
_refine_ls_number_reflns 371
_refine_ls_number_restraints 0
_refine_ls_R_I_factor 11.1463
_refine_ls_shift/su_max 0.01
_cod_data_source_file c5ce00097a2.cif
_cod_data_source_block 2-cyanopyrimidine
_cod_depositor_comments
;
The following automatic conversions were performed:

'_symmetry_cell_setting' value 'Orthorhombic' changed to
'orthorhombic' according to
/usr/data/users/saulius/crontab/automatic-downloads/rss-feeds/RSC/lib/dictionaries/cif_core.dic
dictionary named 'cif_core.dic' version 2.4.2 from 2011-04-26.

Automatic conversion script
Id: cif_fix_values 3008 2015-01-20 13:52:24Z robertas 

 Adding full bibliography for 7219470--7219473.cif.
;
_cod_original_cell_volume 518.696(16)
_cod_database_code 7219472
_pd_proc_ls_prof_cr_factor 15.5438
_pd_proc_ls_prof_cwr_factor 18.0158
_pd_proc_ls_prof_cwr_expected 0.6142
_pd_proc_ls_prof_chi2 860.4793
_pd_proc_ls_prof_echi2 863.7944

loop_
_symmetry_equiv_pos_as_xyz
x,y,z
x+1/2,-y+1/2,-z
-x,y+1/2,-z+1/2
-x+1/2,-y,z+1/2

loop_
_atom_site_label
_atom_site_fract_x
_atom_site_fract_y
_atom_site_fract_z
_atom_site_U_iso_or_equiv
_atom_site_occupancy
_atom_site_adp_type
_atom_site_type_symbol
N2 0.2037(4) 0.2147(2) 0.80945(13) 0.01267 1.00000 Uiso N
N1 0.4796(4) 0.1362(2) 0.93434(13) 0.01267 1.00000 Uiso N
N3 0.4975(4) 0.5533(2) 0.91167(13) 0.01267 1.00000 Uiso N
C4 0.3701(4) 0.2455(2) 0.87935(13) 0.01267 1.00000 Uiso C
C2 0.2502(4) -0.0674(2) 0.84516(13) 0.01267 1.00000 Uiso C
H2 0.2137(4) -0.1811(2) 0.83179(13) 0.01267 1.00000 Uiso H
C3 0.1438(4) 0.0547(2) 0.79257(13) 0.01267 1.00000 Uiso C
H3 0.0216(4) 0.0262(2) 0.74315(13) 0.01267 1.00000 Uiso H
C5 0.4418(4) 0.4191(2) 0.89758(13) 0.01267 1.00000 Uiso C
C1 0.4172(4) -0.0232(2) 0.91634(13) 0.01267 1.00000 Uiso C
H1 0.4886(4) -0.1067(2) 0.95457(13) 0.01267 1.00000 Uiso H

loop_
_atom_type_symbol
_atom_type_scat_Cromer_Mann_a1
_atom_type_scat_Cromer_Mann_b1
_atom_type_scat_Cromer_Mann_a2
_atom_type_scat_Cromer_Mann_b2
_atom_type_scat_Cromer_Mann_a3
_atom_type_scat_Cromer_Mann_b3
_atom_type_scat_Cromer_Mann_a4
_atom_type_scat_Cromer_Mann_b4
_atom_type_scat_Cromer_Mann_c
_atom_type_scat_dispersion_real
_atom_type_scat_dispersion_imag
_atom_type_scat_source
n 12.21260 0.00570 3.13220 9.89330 2.01250 28.99750 1.16630 0.58260 -11.52900 0.00400 0.00300 International_Tables_for_Crystallography_Vol.C(1991)_Tables_6.1.1.4_and_6.1.1.5
c 2.31000 20.84390 1.02000 10.20750 1.58860 0.56870 0.86500 51.65120 0.21560 0.00200 0.00200 International_Tables_for_Crystallography_Vol.C(1991)_Tables_6.1.1.4_and_6.1.1.5
h 0.49300 10.51090 0.32291 26.12570 0.14019 3.14236 0.04081 57.79970 0.00304 0.00000 0.00000 International_Tables_for_Crystallography_Vol.C(1991)_Tables_6.1.1.4_and_6.1.1.5

loop_
_geom_angle_atom_site_label_1
_geom_angle_atom_site_label_2
_geom_angle_atom_site_label_3
_geom_angle
_geom_angle_site_symmetry_1
_geom_angle_site_symmetry_3
C4 N2 C3 116.1(2) 1_555 1_555
C4 N1 C1 116.1(2) 1_555 1_555
N2 C4 N1 126.9(3) 1_555 1_555
N2 C4 C5 116.5(2) 1_555 1_555
N1 C4 C5 116.5(2) 1_555 1_555
H2 C2 C3 120.8(3) 1_555 1_555
H2 C2 C1 120.8(3) 1_555 1_555
C3 C2 C1 118.3(3) 1_555 1_555
N2 C3 C2 121.3(2) 1_555 1_555
N2 C3 H3 119.2(3) 1_555 1_555
C2 C3 H3 119.5(3) 1_555 1_555
N3 C5 C4 179.9(3) 1_555 1_555
N1 C1 C2 121.3(2) 1_555 1_555
N1 C1 H1 119.2(3) 1_555 1_555
C2 C1 H1 119.5(3) 1_555 1_555

loop_
_geom_bond_atom_site_label_1
_geom_bond_atom_site_label_2
_geom_bond_distance
_geom_bond_site_symmetry_2
N2 C4 1.327(3) 1_555
N2 C3 1.350(2) 1_555
N1 C4 1.326(3) 1_555
N1 C1 1.350(2) 1_555
N3 C5 1.136(2) 1_555
C4 C5 1.469(2) 1_555
C2 H2 0.960(2) 1_555
C2 C3 1.370(3) 1_555
C2 C1 1.370(3) 1_555
C3 H3 0.959(3) 1_555
C1 H1 0.958(3) 1_555
